data_7152476
loop_
_publ_author_name
'Ou, Jun'
'Wong, Wing-Tak'
'Chiu, Pauline'

_publ_section_title
;
 Desymmetrizing reductive aldol cyclizations of enethioate derivatives of
 1,3-diones catalyzed by a chiral copper hydride.
;
_journal_issue 30
_journal_name_full 'Organic &amp; biomolecular chemistry'
_journal_page_first 5971
_journal_page_last 5978
_journal_paper_doi 10.1039/c2ob25206f
_journal_volume 10
_journal_year 2012
_chemical_absolute_configuration rmad
_chemical_formula_moiety 'C15 H22 O3 S'
_chemical_formula_sum 'C15 H22 O3 S'
_chemical_formula_weight 282.39
_chemical_name_systematic
;
?
;
_space_group_IT_number 4
_symmetry_cell_setting monoclinic
_symmetry_Int_Tables_number 4
_symmetry_space_group_name_Hall 'P 2yb'
_symmetry_space_group_name_H-M 'P 1 21 1'
_atom_sites_solution_hydrogens geom
_atom_sites_solution_primary direct
_atom_sites_solution_secondary difmap
_audit_creation_method SHELXL-97
_cell_angle_alpha 90.00
_cell_angle_beta 91.746(3)
_cell_angle_gamma 90.00
_cell_formula_units_Z 2
_cell_length_a 6.8058(3)
_cell_length_b 8.7130(4)
_cell_length_c 13.1696(5)
_cell_measurement_reflns_used 7329
_cell_measurement_temperature 296(2)
_cell_measurement_theta_max 25.03
_cell_measurement_theta_min 2.80
_cell_volume 780.58(6)
_computing_cell_refinement 'SAINT v7.34A (Bruker AXS Inc, 2007)'
_computing_data_collection 'APEX (Bruker AXS Inc, 2007)'
_computing_data_reduction 'CrystalStructure (Rigaku/MSC and Rigaku Corporation, 2006)'
_computing_molecular_graphics 'MERCURY (Macrae et al., 2008)'
_computing_publication_material 'SHELXL97 (Sheldrick, 2008)'
_computing_structure_refinement 'SHELXL-97 (Sheldrick, 2008)'
_computing_structure_solution 'SHELXS-97 (Sheldrick, 2008)'
_diffrn_ambient_temperature 296(2)
_diffrn_measured_fraction_theta_full 0.997
_diffrn_measured_fraction_theta_max 0.997
_diffrn_measurement_device_type 'Bruker Apex CCD'
_diffrn_measurement_method \w
_diffrn_radiation_monochromator graphite
_diffrn_radiation_source 'fine-focus sealed tube'
_diffrn_radiation_type MoK\a
_diffrn_radiation_wavelength 0.71073
_diffrn_reflns_av_R_equivalents 0.0291
_diffrn_reflns_av_sigmaI/netI 0.0345
_diffrn_reflns_limit_h_max 8
_diffrn_reflns_limit_h_min -8
_diffrn_reflns_limit_k_max 10
_diffrn_reflns_limit_k_min -10
_diffrn_reflns_limit_l_max 14
_diffrn_reflns_limit_l_min -15
_diffrn_reflns_number 7329
_diffrn_reflns_theta_full 25.03
_diffrn_reflns_theta_max 25.03
_diffrn_reflns_theta_min 2.80
_diffrn_standards_number 0
_exptl_absorpt_coefficient_mu 0.209
_exptl_absorpt_correction_T_max 0.9917
_exptl_absorpt_correction_T_min 0.9137
_exptl_absorpt_correction_type multi-scan
_exptl_absorpt_process_details 'SADABS (Sheldrick, 2008)'
_exptl_crystal_colour colourless
_exptl_crystal_density_diffrn 1.201
_exptl_crystal_density_method 'not measured'
_exptl_crystal_description plate
_exptl_crystal_F_000 304
_exptl_crystal_size_max 0.44
_exptl_crystal_size_mid 0.22
_exptl_crystal_size_min 0.04
_refine_diff_density_max 0.393
_refine_diff_density_min -0.280
_refine_diff_density_rms 0.048
_refine_ls_abs_structure_details 'Flack (1983). 1908 Friedel pairs'
_refine_ls_abs_structure_Flack 0.1(2)
_refine_ls_extinction_method none
_refine_ls_goodness_of_fit_ref 1.102
_refine_ls_hydrogen_treatment constr
_refine_ls_matrix_type full
_refine_ls_number_parameters 198
_refine_ls_number_reflns 2515
_refine_ls_number_restraints 17
_refine_ls_restrained_S_all 1.112
_refine_ls_R_factor_all 0.0816
_refine_ls_R_factor_gt 0.0621
_refine_ls_shift/su_max 0.008
_refine_ls_shift/su_mean 0.001
_refine_ls_structure_factor_coef Fsqd
_refine_ls_weighting_details 'calc w=1/[\s^2^(Fo^2^)+(0.1100P)^2^+0.0373P] where P=(Fo^2^+2Fc^2^)/3'
_refine_ls_weighting_scheme calc
_refine_ls_wR_factor_gt 0.1676
_refine_ls_wR_factor_ref 0.1852
_reflns_number_gt 1908
_reflns_number_total 2515
_reflns_threshold_expression I>2\s(I)
_cod_data_source_file c2ob25206f.txt
_cod_data_source_block PC-O2-123-1_2-shelxl
_cod_original_sg_symbol_H-M 'P 21'
_cod_database_code 7152476

loop_
_symmetry_equiv_pos_as_xyz
'x, y, z'
'-x, y+1/2, -z'

loop_
_atom_site_label
_atom_site_type_symbol
_atom_site_fract_x
_atom_site_fract_y
_atom_site_fract_z
_atom_site_U_iso_or_equiv
_atom_site_adp_type
_atom_site_occupancy
_atom_site_symmetry_multiplicity
_atom_site_calc_flag
_atom_site_refinement_flags
_atom_site_disorder_assembly
_atom_site_disorder_group
S1 S 0.1253(5) 0.7768(8) -0.0727(2) 0.1228(16) Uani 0.728(9) 1 d PD A 1
C13 C -0.1352(13) 0.8031(12) -0.0975(7) 0.110(3) Uani 0.728(9) 1 d PD A 1
H13A H -0.1960 0.8330 -0.0348 0.132 Uiso 0.728(9) 1 calc PR A 1
H13B H -0.1539 0.8865 -0.1456 0.132 Uiso 0.728(9) 1 calc PR A 1
C14 C -0.237(2) 0.6641(19) -0.1386(16) 0.202(8) Uani 0.728(9) 1 d PDU A 1
H14A H -0.1615 0.6201 -0.1916 0.242 Uiso 0.728(9) 1 calc PR A 1
H14B H -0.3649 0.6922 -0.1655 0.242 Uiso 0.728(9) 1 calc PR A 1
H14C H -0.2513 0.5903 -0.0851 0.242 Uiso 0.728(9) 1 calc PR A 1
S1' S 0.1301(15) 0.6874(19) -0.0692(8) 0.1228(16) Uani 0.272(9) 1 d PD A 2
C13' C -0.121(3) 0.653(3) -0.1059(14) 0.096(8) Uani 0.272(9) 1 d PD A 2
H13C H -0.1227 0.5810 -0.1623 0.115 Uiso 0.272(9) 1 calc PR A 2
H13D H -0.1830 0.6019 -0.0498 0.115 Uiso 0.272(9) 1 calc PR A 2
C14' C -0.243(5) 0.785(4) -0.136(4) 0.166(14) Uani 0.272(9) 1 d PDU A 2
H14D H -0.2288 0.8641 -0.0854 0.199 Uiso 0.272(9) 1 calc PR A 2
H14E H -0.3783 0.7539 -0.1416 0.199 Uiso 0.272(9) 1 calc PR A 2
H14F H -0.2020 0.8235 -0.2001 0.199 Uiso 0.272(9) 1 calc PR A 2
O1 O 1.0541(3) 0.8743(4) 0.3625(2) 0.0700(8) Uani 1 1 d . . .
O2 O -0.0213(5) 0.7338(7) 0.1014(3) 0.1238(17) Uani 1 1 d . A .
O3 O 0.4024(3) 0.7104(3) 0.42017(19) 0.0574(7) Uani 1 1 d . . .
H3O H 0.2848 0.7336 0.4158 0.069 Uiso 1 1 d . . .
C1 C 0.8752(5) 0.8724(5) 0.3662(3) 0.0505(8) Uani 1 1 d . . .
C2 C 0.7459(5) 0.9979(5) 0.3230(4) 0.0683(12) Uani 1 1 d . . .
H2A H 0.7631 1.0086 0.2505 0.082 Uiso 1 1 calc R . .
H2B H 0.7759 1.0953 0.3558 0.082 Uiso 1 1 calc R . .
C3 C 0.5378(5) 0.9474(4) 0.3448(3) 0.0576(10) Uani 1 1 d . . .
H3A H 0.4486 0.9724 0.2884 0.069 Uiso 1 1 calc R . .
H3B H 0.4916 0.9966 0.4057 0.069 Uiso 1 1 calc R . .
C4 C 0.5537(5) 0.6900(5) 0.2553(3) 0.0512(9) Uani 1 1 d . . .
H4 H 0.6518 0.7412 0.2141 0.061 Uiso 1 1 calc R . .
C5 C 0.6162(6) 0.5214(5) 0.2675(3) 0.0631(11) Uani 1 1 d . . .
H5A H 0.5260 0.4687 0.3113 0.076 Uiso 1 1 calc R . .
H5B H 0.6112 0.4711 0.2017 0.076 Uiso 1 1 calc R . .
C6 C 0.8211(6) 0.5122(5) 0.3126(3) 0.0647(11) Uani 1 1 d . . .
H6A H 0.9117 0.5609 0.2671 0.078 Uiso 1 1 calc R . .
H6B H 0.8591 0.4054 0.3200 0.078 Uiso 1 1 calc R . .
C7 C 0.8346(6) 0.5899(5) 0.4147(3) 0.0582(9) Uani 1 1 d . . .
H7A H 0.9715 0.5924 0.4374 0.070 Uiso 1 1 calc R . .
H7B H 0.7642 0.5281 0.4629 0.070 Uiso 1 1 calc R . .
C8 C 0.5522(4) 0.7722(4) 0.3595(2) 0.0450(8) Uani 1 1 d . . .
C9 C 0.7537(4) 0.7528(4) 0.4172(2) 0.0447(8) Uani 1 1 d . . .
C10 C 0.3587(6) 0.7042(5) 0.2003(3) 0.0645(11) Uani 1 1 d . . .
H10 H 0.2487 0.6888 0.2392 0.077 Uiso 1 1 calc R . .
C11 C 0.3247(7) 0.7351(7) 0.1056(3) 0.0784(14) Uani 1 1 d . A .
H11 H 0.4304 0.7536 0.0642 0.094 Uiso 1 1 calc R . .
C12 C 0.1196(8) 0.7423(7) 0.0601(4) 0.0854(15) Uani 1 1 d . . .
C15 C 0.7420(6) 0.8069(6) 0.5285(3) 0.0612(10) Uani 1 1 d . . .
H15A H 0.8679 0.7941 0.5623 0.073 Uiso 1 1 calc R . .
H15B H 0.6456 0.7471 0.5626 0.073 Uiso 1 1 calc R . .
H15C H 0.7052 0.9133 0.5299 0.073 Uiso 1 1 calc R . .

loop_
_atom_site_aniso_label
_atom_site_aniso_U_11
_atom_site_aniso_U_22
_atom_site_aniso_U_33
_atom_site_aniso_U_23
_atom_site_aniso_U_13
_atom_site_aniso_U_12
S1 0.0968(12) 0.203(5) 0.0679(9) 0.050(2) -0.0167(8) -0.031(2)
C13 0.113(7) 0.125(8) 0.089(6) 0.010(5) -0.038(5) -0.007(6)
C14 0.176(13) 0.180(13) 0.245(15) -0.077(12) -0.058(11) -0.003(11)
S1' 0.0968(12) 0.203(5) 0.0679(9) 0.050(2) -0.0167(8) -0.031(2)
C13' 0.117(19) 0.13(2) 0.042(9) -0.001(10) -0.009(10) -0.010(16)
C14' 0.18(2) 0.136(19) 0.18(2) 0.036(17) -0.030(17) -0.020(17)
O1 0.0303(13) 0.0912(19) 0.0885(19) -0.0091(16) 0.0043(11) -0.0047(13)
O2 0.0384(17) 0.203(5) 0.130(3) 0.021(3) -0.0089(19) -0.009(2)
O3 0.0354(12) 0.0716(17) 0.0659(16) 0.0008(12) 0.0146(10) -0.0042(12)
C1 0.0363(18) 0.059(2) 0.056(2) -0.0052(17) 0.0040(14) -0.0047(16)
C2 0.041(2) 0.065(3) 0.099(3) 0.017(2) 0.002(2) -0.0117(18)
C3 0.0423(19) 0.054(2) 0.077(3) 0.009(2) -0.0007(17) 0.0084(17)
C4 0.0362(17) 0.067(2) 0.0508(19) 0.0016(16) 0.0012(14) -0.0030(16)
C5 0.060(2) 0.067(3) 0.063(2) -0.0193(19) 0.0023(18) 0.003(2)
C6 0.056(2) 0.062(2) 0.076(3) -0.006(2) 0.0046(19) 0.018(2)
C7 0.045(2) 0.059(2) 0.070(2) 0.0005(19) -0.0030(17) 0.0083(17)
C8 0.0273(15) 0.051(2) 0.0571(19) 0.0037(16) 0.0065(13) 0.0027(13)
C9 0.0335(16) 0.052(2) 0.0488(17) -0.0012(15) 0.0019(13) 0.0036(14)
C10 0.046(2) 0.087(3) 0.061(2) -0.005(2) -0.0057(16) -0.007(2)
C11 0.060(3) 0.116(4) 0.059(2) 0.011(3) -0.0075(18) -0.010(3)
C12 0.076(3) 0.116(4) 0.065(3) 0.012(3) 0.009(2) -0.010(3)
C15 0.058(2) 0.069(2) 0.057(2) -0.0042(18) 0.0015(16) -0.0035(19)

loop_
_atom_type_symbol
_atom_type_description
_atom_type_scat_dispersion_real
_atom_type_scat_dispersion_imag
_atom_type_scat_source
C C 0.0033 0.0016 'International Tables Vol C Tables 4.2.6.8 and 6.1.1.4'
H H 0.0000 0.0000 'International Tables Vol C Tables 4.2.6.8 and 6.1.1.4'
O O 0.0106 0.0060 'International Tables Vol C Tables 4.2.6.8 and 6.1.1.4'
S S 0.1246 0.1234 'International Tables Vol C Tables 4.2.6.8 and 6.1.1.4'

loop_
_geom_angle_atom_site_label_1
_geom_angle_atom_site_label_2
_geom_angle_atom_site_label_3
_geom_angle
C12 S1 C13 98.6(4)
C14 C13 S1 114.0(9)
C14 C13 H13A 108.8
S1 C13 H13A 108.8
C14 C13 H13B 108.8
S1 C13 H13B 108.8
H13A C13 H13B 107.7
C12 S1' C13' 103.9(9)
C14' C13' S1' 118(2)
C14' C13' H13C 107.8
S1' C13' H13C 107.8
C14' C13' H13D 107.8
S1' C13' H13D 107.8
H13C C13' H13D 107.2
C13' C14' H14D 109.5
C13' C14' H14E 109.5
H14D C14' H14E 109.5
C13' C14' H14F 109.5
H14D C14' H14F 109.5
H14E C14' H14F 109.5
C8 O3 H3O 125.4
O1 C1 C9 126.3(4)
O1 C1 C2 123.2(4)
C9 C1 C2 110.5(3)
C1 C2 C3 104.8(3)
C1 C2 H2A 110.8
C3 C2 H2A 110.8
C1 C2 H2B 110.8
C3 C2 H2B 110.8
H2A C2 H2B 108.9
C2 C3 C8 104.8(3)
C2 C3 H3A 110.8
C8 C3 H3A 110.8
C2 C3 H3B 110.8
C8 C3 H3B 110.8
H3A C3 H3B 108.9
C10 C4 C5 111.6(3)
C10 C4 C8 111.1(3)
C5 C4 C8 111.0(3)
C10 C4 H4 107.6
C5 C4 H4 107.6
C8 C4 H4 107.6
C6 C5 C4 110.0(3)
C6 C5 H5A 109.7
C4 C5 H5A 109.7
C6 C5 H5B 109.7
C4 C5 H5B 109.7
H5A C5 H5B 108.2
C5 C6 C7 111.1(3)
C5 C6 H6A 109.4
C7 C6 H6A 109.4
C5 C6 H6B 109.4
C7 C6 H6B 109.4
H6A C6 H6B 108.0
C6 C7 C9 115.2(3)
C6 C7 H7A 108.5
C9 C7 H7A 108.5
C6 C7 H7B 108.5
C9 C7 H7B 108.5
H7A C7 H7B 107.5
O3 C8 C3 113.7(3)
O3 C8 C4 110.3(3)
C3 C8 C4 110.4(3)
O3 C8 C9 108.7(3)
C3 C8 C9 102.7(3)
C4 C8 C9 110.6(2)
C1 C9 C7 115.6(3)
C1 C9 C15 104.9(3)
C7 C9 C15 109.5(3)
C1 C9 C8 101.3(3)
C7 C9 C8 113.9(3)
C15 C9 C8 111.1(3)
C11 C10 C4 128.0(4)
C11 C10 H10 116.0
C4 C10 H10 116.0
C10 C11 C12 122.1(4)
C10 C11 H11 119.0
C12 C11 H11 119.0
O2 C12 C11 127.1(5)
O2 C12 S1' 120.6(6)
C11 C12 S1' 107.9(5)
O2 C12 S1 122.3(5)
C11 C12 S1 110.6(4)
C9 C15 H15A 109.5
C9 C15 H15B 109.5
H15A C15 H15B 109.5
C9 C15 H15C 109.5
H15A C15 H15C 109.5
H15B C15 H15C 109.5

loop_
_geom_bond_atom_site_label_1
_geom_bond_atom_site_label_2
_geom_bond_distance
S1 C12 1.776(6)
S1 C13 1.808(9)
C13 C14 1.490(9)
C13 H13A 0.9700
C13 H13B 0.9700
C14 H14A 0.9600
C14 H14B 0.9600
C14 H14C 0.9600
S1' C12 1.773(13)
S1' C13' 1.787(16)
C13' C14' 1.468(19)
C13' H13C 0.9700
C13' H13D 0.9700
C14' H14D 0.9600
C14' H14E 0.9600
C14' H14F 0.9600
O1 C1 1.220(4)
O2 C12 1.119(6)
O3 C8 1.420(4)
O3 H3O 0.8259
C1 C9 1.502(5)
C1 C2 1.505(6)
C2 C3 1.519(5)
C2 H2A 0.9700
C2 H2B 0.9700
C3 C8 1.542(5)
C3 H3A 0.9700
C3 H3B 0.9700
C4 C10 1.498(5)
C4 C5 1.536(6)
C4 C8 1.549(5)
C4 H4 0.9800
C5 C6 1.502(5)
C5 H5A 0.9700
C5 H5B 0.9700
C6 C7 1.505(6)
C6 H6A 0.9700
C6 H6B 0.9700
C7 C9 1.523(5)
C7 H7A 0.9700
C7 H7B 0.9700
C8 C9 1.556(4)
C9 C15 1.545(5)
C10 C11 1.289(6)
C10 H10 0.9300
C11 C12 1.504(6)
C11 H11 0.9300
C15 H15A 0.9600
C15 H15B 0.9600
C15 H15C 0.9600

loop_
_geom_hbond_atom_site_label_D
_geom_hbond_atom_site_label_H
_geom_hbond_atom_site_label_A
_geom_hbond_distance_DH
_geom_hbond_distance_HA
_geom_hbond_distance_DA
_geom_hbond_angle_DHA
_geom_hbond_site_symmetry_A
O3 H3O O1 0.83 2.10 2.851(4) 151.8 1_455
